data_2207802
loop_
_publ_author_name
'Ogawa, Toshikazu'
'Ohta, Akio'
'Hata, Yoshitoki'
'Miyagishi, Shigeyoshi'
'Kunimoto, Ko-Ki'

_publ_section_title
;
 (<i>R</i>)-1-Phenylethylammonium
 <i>N</i>-tetradecanoyl-<small>L</small>-phenylalaninate monohydrate
;
_journal_coeditor_code IS6153
_journal_issue 1
_journal_name_full 'Acta Crystallographica Section E'
_journal_page_first o153
_journal_page_last o155
_journal_paper_doi 10.1107/S1600536805040511
_journal_volume 62
_journal_year 2006
_chemical_formula_iupac 'C8 H12 N +, C23 H36 N O3 -, H2 O'
_chemical_formula_moiety 'C8 H12 N +, C23 H36 N O3 -, H2 O'
_chemical_formula_sum 'C31 H50 N2 O4'
_chemical_formula_weight 514.73
_chemical_name_systematic
;
(R)-1-Phenylethylammonium N-tetradecanoyl-L-phenylalaninate monohydrate
;
_space_group_IT_number 4
_symmetry_cell_setting monoclinic
_symmetry_space_group_name_Hall 'P 2yb'
_symmetry_space_group_name_H-M 'P 1 21 1'
_cell_angle_alpha 90
_cell_angle_beta 94.085(8)
_cell_angle_gamma 90
_cell_formula_units_Z 2
_cell_length_a 10.920(4)
_cell_length_b 4.9902(17)
_cell_length_c 27.926(10)
_cell_measurement_reflns_used 5442
_cell_measurement_temperature 123.2
_cell_measurement_theta_max 27.5
_cell_measurement_theta_min 7.2
_cell_volume 1517.9(9)
_computing_cell_refinement <i>CrystalClear</i>
_computing_data_collection '<i>CrystalClear</i> (Rigaku, 2000)'
_computing_data_reduction '<i>TEXSAN</i> (Molecular Structure Corporation, 2000)'
_computing_molecular_graphics
;
<i>ORTEP</i>III (Johnson & Burnett, 1996) and
<i>MERCURY</i> (Bruno <i>et al.</i>,  2002)
;
_computing_publication_material <i>TEXSAN</i>
_computing_structure_refinement '<i>SHELXL</i>93 (Sheldrick, 1993)'
_computing_structure_solution '<i>MITHRIL</i>90 (Gilmore, 1990)'
_diffrn_detector_area_resol_mean 14.63
_diffrn_measured_fraction_theta_full 0.9677
_diffrn_measured_fraction_theta_max 0.9677
_diffrn_measurement_device_type 'Rigaku/MSC Mercury CCD'
_diffrn_measurement_method \w
_diffrn_radiation_type 'Mo K\a'
_diffrn_radiation_wavelength 0.7107
_diffrn_reflns_av_R_equivalents 0.100
_diffrn_reflns_limit_h_max 14
_diffrn_reflns_limit_h_min -13
_diffrn_reflns_limit_k_max 6
_diffrn_reflns_limit_k_min -6
_diffrn_reflns_limit_l_max 35
_diffrn_reflns_limit_l_min -35
_diffrn_reflns_number 16351
_diffrn_reflns_theta_full 27.5
_diffrn_reflns_theta_max 27.5
_diffrn_standards_number 0
_exptl_absorpt_coefficient_mu 0.073
_exptl_absorpt_correction_type none
_exptl_crystal_colour Colorless
_exptl_crystal_density_diffrn 1.126
_exptl_crystal_density_method 'not measured'
_exptl_crystal_description Plate
_exptl_crystal_F_000 564
_exptl_crystal_size_max 0.500
_exptl_crystal_size_mid 0.200
_exptl_crystal_size_min 0.100
_refine_diff_density_max 0.20
_refine_diff_density_min -0.23
_refine_ls_extinction_method none
_refine_ls_goodness_of_fit_ref 1.059
_refine_ls_hydrogen_treatment mixed
_refine_ls_number_parameters 352
_refine_ls_number_reflns 3774
_refine_ls_R_factor_gt 0.0679
_refine_ls_shift/su_max 0.000
_refine_ls_structure_factor_coef Fsqd
_refine_ls_weighting_details 'w = 1/[\s^2^(Fo^2^) + (0.0384P)^2^] where P=(Fo^2^+2Fc^2^)/3'
_refine_ls_weighting_scheme calc
_refine_ls_wR_factor_ref 0.1513
_reflns_number_gt 2920
_reflns_number_total 3774
_reflns_threshold_expression >2\s(I)
_cod_data_source_file is6153.cif
_cod_data_source_block I
_cod_original_sg_symbol_H-M 'P 21'
_cod_original_formula_sum 'C31 H50 N2 O4 '
_cod_database_code 2207802
_cod_database_fobs_code 2207802

loop_
_symmetry_equiv_pos_as_xyz
x,y,z
-x,1/2+y,-z

loop_
_atom_site_label
_atom_site_fract_x
_atom_site_fract_y
_atom_site_fract_z
_atom_site_U_iso_or_equiv
_atom_site_adp_type
_atom_site_calc_flag
_atom_site_occupancy
_atom_site_type_symbol
O1 0.2957(2) 1.0792(7) 0.41845(10) 0.0360(7) Uani d 1.00 O
O2 0.4593(2) 0.9265(5) 0.38397(8) 0.0217(5) Uani d 1.00 O
O3 0.3805(2) 1.2925(5) 0.28462(10) 0.0275(6) Uani d 1.00 O
O4 0.5634(3) 0.5884(6) 0.49885(10) 0.0270(6) Uani d 1.00 O
N1 0.3314(3) 0.8609(6) 0.29735(10) 0.0196(6) Uani d 1.00 N
N2 0.4315(3) 0.9376(7) 0.59795(12) 0.0210(6) Uani d 1.00 N
C1 0.3455(3) 0.9770(7) 0.38413(13) 0.0211(7) Uani d 1.00 C
C2 0.2615(3) 0.9225(7) 0.33811(12) 0.0187(7) Uani d 1.00 C
C3 0.1674(3) 0.7025(8) 0.34547(12) 0.0219(7) Uani d 1.00 C
C4 0.0711(3) 0.6899(8) 0.30375(13) 0.0236(7) Uani d 1.00 C
C5 -0.0296(3) 0.8655(8) 0.30198(14) 0.0303(9) Uani d 1.00 C
C6 -0.1155(4) 0.8644(9) 0.26247(16) 0.0360(10) Uani d 1.00 C
C7 -0.1032(4) 0.6868(10) 0.22508(15) 0.0350(9) Uani d 1.00 C
C8 -0.0052(4) 0.5129(9) 0.22649(15) 0.0341(9) Uani d 1.00 C
C9 0.0817(4) 0.5123(8) 0.26557(14) 0.0297(9) Uani d 1.00 C
C10 0.3875(3) 1.0526(7) 0.27413(13) 0.0216(7) Uani d 1.00 C
C11 0.4583(3) 0.9621(8) 0.23226(13) 0.0251(8) Uani d 1.00 C
C12 0.3802(4) 0.8076(8) 0.19401(13) 0.0252(8) Uani d 1.00 C
C13 0.2637(3) 0.9523(8) 0.17555(12) 0.0236(7) Uani d 1.00 C
C14 0.1933(4) 0.8035(8) 0.13483(13) 0.0265(8) Uani d 1.00 C
C15 0.0744(3) 0.9407(8) 0.11627(13) 0.0242(7) Uani d 1.00 C
C16 0.0052(4) 0.7932(8) 0.07511(13) 0.0275(8) Uani d 1.00 C
C17 -0.1135(4) 0.9302(8) 0.05686(13) 0.0272(8) Uani d 1.00 C
C18 -0.1797(4) 0.7899(8) 0.01355(13) 0.0261(8) Uani d 1.00 C
C19 -0.2992(3) 0.9248(8) -0.00424(13) 0.0250(7) Uani d 1.00 C
C20 -0.3640(3) 0.7883(8) -0.04777(12) 0.0246(8) Uani d 1.00 C
C21 -0.4838(3) 0.9219(8) -0.06560(13) 0.0269(8) Uani d 1.00 C
C22 -0.5478(4) 0.7807(8) -0.10908(13) 0.0307(9) Uani d 1.00 C
C23 -0.6651(4) 0.9180(9) -0.12842(17) 0.0390(10) Uani d 1.00 C
C24 0.3100(3) 0.9530(8) 0.61958(13) 0.0212(7) Uani d 1.00 C
C25 0.2150(3) 0.7917(7) 0.59119(12) 0.0210(7) Uani d 1.00 C
C26 0.0915(3) 0.8420(8) 0.59840(13) 0.0249(8) Uani d 1.00 C
C27 -0.0017(3) 0.6921(9) 0.57536(14) 0.0272(8) Uani d 1.00 C
C28 0.0271(3) 0.4880(8) 0.54484(14) 0.0267(8) Uani d 1.00 C
C29 0.1480(3) 0.4365(8) 0.53622(14) 0.0258(8) Uani d 1.00 C
C30 0.2418(3) 0.5884(8) 0.55977(13) 0.0235(8) Uani d 1.00 C
C31 0.3274(4) 0.8684(9) 0.67217(14) 0.0325(10) Uani d 1.00 C
H1 0.347(4) 0.681(9) 0.2894(14) 0.0233 Uiso d 1.00 H
H2 0.2173 1.0789 0.3307 0.0225 Uiso calc 1.00 H
H3 0.2082 0.5310 0.3483 0.0257 Uiso calc 1.00 H
H4 0.1280 0.7347 0.3741 0.0257 Uiso calc 1.00 H
H5 -0.0395 0.9813 0.3278 0.0364 Uiso calc 1.00 H
H6 -0.1826 0.9860 0.2613 0.0436 Uiso calc 1.00 H
H7 -0.1627 0.6807 0.1984 0.0422 Uiso calc 1.00 H
H8 0.0032 0.3871 0.2006 0.0399 Uiso calc 1.00 H
H9 0.1489 0.3869 0.2661 0.0351 Uiso calc 1.00 H
H10 0.5236 0.8455 0.2442 0.0301 Uiso calc 1.00 H
H11 0.4909 1.1120 0.2177 0.0301 Uiso calc 1.00 H
H12 0.3574 0.6372 0.2073 0.0294 Uiso calc 1.00 H
H13 0.4282 0.7720 0.1675 0.0294 Uiso calc 1.00 H
H14 0.2122 0.9670 0.2013 0.0284 Uiso calc 1.00 H
H15 0.2854 1.1202 0.1644 0.0284 Uiso calc 1.00 H
H16 0.1736 0.6257 0.1459 0.0314 Uiso calc 1.00 H
H17 0.2447 0.7838 0.1089 0.0314 Uiso calc 1.00 H
H18 0.0224 0.9499 0.1420 0.0290 Uiso calc 1.00 H
H19 0.0937 1.1109 0.1055 0.0290 Uiso calc 1.00 H
H20 -0.0139 0.6140 0.0859 0.0326 Uiso calc 1.00 H
H21 0.0570 0.7758 0.0493 0.0326 Uiso calc 1.00 H
H22 -0.1673 0.9299 0.0822 0.0324 Uiso calc 1.00 H
H23 -0.0951 1.1043 0.0479 0.0324 Uiso calc 1.00 H
H24 -0.1975 0.6068 0.0224 0.0314 Uiso calc 1.00 H
H25 -0.1267 0.7840 -0.0119 0.0314 Uiso calc 1.00 H
H26 -0.3529 0.9196 0.0211 0.0294 Uiso calc 1.00 H
H27 -0.2818 1.1002 -0.0126 0.0294 Uiso calc 1.00 H
H28 -0.3813 0.6038 -0.0393 0.0294 Uiso calc 1.00 H
H29 -0.3103 0.7848 -0.0730 0.0294 Uiso calc 1.00 H
H30 -0.5379 0.9176 -0.0404 0.0323 Uiso calc 1.00 H
H31 -0.4670 1.0973 -0.0743 0.0323 Uiso calc 1.00 H
H32 -0.5671 0.5990 -0.1000 0.0363 Uiso calc 1.00 H
H33 -0.4926 0.7711 -0.1339 0.0363 Uiso calc 1.00 H
H34 -0.7216 0.9199 -0.1041 0.0468 Uiso calc 1.00 H
H35 -0.7005 0.8160 -0.1552 0.0468 Uiso calc 1.00 H
H36 -0.6471 1.0909 -0.1382 0.0468 Uiso calc 1.00 H
H37 0.460(4) 0.773(10) 0.6014(15) 0.0248 Uiso d 1.00 H
H38 0.480(4) 1.085(9) 0.6111(14) 0.0248 Uiso d 1.00 H
H39 0.428(4) 0.995(9) 0.5688(16) 0.0248 Uiso d 1.00 H
H40 0.2842 1.1307 0.6187 0.0255 Uiso calc 1.00 H
H41 0.0712 0.9779 0.6195 0.0302 Uiso calc 1.00 H
H42 -0.0850 0.7296 0.5805 0.0326 Uiso calc 1.00 H
H43 -0.0366 0.3821 0.5296 0.0320 Uiso calc 1.00 H
H44 0.1672 0.2956 0.5144 0.0308 Uiso calc 1.00 H
H45 0.3250 0.5465 0.5542 0.0275 Uiso calc 1.00 H
H46 0.3529 0.6821 0.6740 0.0393 Uiso calc 1.00 H
H47 0.3885 0.9738 0.6883 0.0393 Uiso calc 1.00 H
H48 0.2523 0.8840 0.6869 0.0393 Uiso calc 1.00 H
H49 0.537(4) 0.754(10) 0.4968(15) 0.0274 Uiso d 1.00 H
H50 0.617(4) 0.593(9) 0.5315(15) 0.0274 Uiso d 1.00 H

loop_
_atom_site_aniso_label
_atom_site_aniso_U_11
_atom_site_aniso_U_22
_atom_site_aniso_U_33
_atom_site_aniso_U_12
_atom_site_aniso_U_13
_atom_site_aniso_U_23
O1 0.0234(14) 0.0554(18) 0.0283(14) 0.0092(14) -0.0032(11) -0.0166(14)
O2 0.0143(11) 0.0232(12) 0.0274(13) 0.0005(10) -0.0012(9) -0.0011(11)
O3 0.0258(14) 0.0190(12) 0.0375(15) -0.0016(11) 0.0002(11) 0.0018(12)
O4 0.0272(14) 0.0278(14) 0.0260(14) 0.0017(12) 0.0009(11) -0.0013(12)
N1 0.0195(14) 0.0170(14) 0.0221(14) -0.0019(12) 0.0000(11) -0.0020(12)
N2 0.0189(15) 0.0211(15) 0.0227(15) -0.0024(14) -0.0004(12) 0.0031(14)
C1 0.0169(16) 0.0198(17) 0.0260(18) 0.0018(14) -0.0019(13) -0.0023(15)
C2 0.0144(15) 0.0170(16) 0.0245(17) 0.0025(14) 0.0008(13) -0.0007(15)
C3 0.0217(18) 0.0229(17) 0.0205(17) -0.0008(15) -0.0024(14) -0.0015(15)
C4 0.0195(17) 0.0258(17) 0.0252(18) -0.0056(16) -0.0001(14) 0.0026(16)
C5 0.0231(18) 0.035(2) 0.033(2) -0.0006(17) -0.0015(16) -0.0057(18)
C6 0.027(2) 0.040(2) 0.041(2) 0.0028(19) -0.0073(17) -0.002(2)
C7 0.029(2) 0.041(2) 0.034(2) -0.012(2) -0.0093(17) 0.002(2)
C8 0.039(2) 0.032(2) 0.031(2) -0.0079(19) -0.0016(17) -0.0095(17)
C9 0.028(2) 0.027(2) 0.034(2) -0.0008(17) -0.0043(16) -0.0024(17)
C10 0.0170(17) 0.0206(18) 0.0262(18) 0.0008(15) -0.0067(14) 0.0030(15)
C11 0.0183(17) 0.0267(18) 0.0303(19) -0.0029(16) 0.0015(14) 0.0054(17)
C12 0.0280(19) 0.0252(18) 0.0231(17) 0.0021(17) 0.0070(14) 0.0027(16)
C13 0.0259(18) 0.0240(17) 0.0208(17) 0.0030(16) 0.0004(14) -0.0004(16)
C14 0.0294(19) 0.0237(18) 0.0259(18) 0.0035(16) -0.0015(15) -0.0003(16)
C15 0.0252(17) 0.0232(17) 0.0237(17) 0.0018(16) -0.0024(14) -0.0002(16)
C16 0.031(2) 0.0233(18) 0.0276(18) -0.0002(17) -0.0039(15) -0.0041(17)
C17 0.0311(19) 0.0219(17) 0.0281(19) 0.0004(17) -0.0024(15) -0.0029(17)
C18 0.0293(19) 0.0219(17) 0.0265(18) -0.0005(16) -0.0032(15) -0.0016(16)
C19 0.0268(18) 0.0209(17) 0.0269(18) 0.0004(16) -0.0006(14) -0.0008(16)
C20 0.0256(18) 0.0251(18) 0.0228(17) 0.0009(16) 0.0003(14) -0.0011(16)
C21 0.0270(18) 0.0248(18) 0.0290(19) 0.0007(17) 0.0017(15) -0.0006(17)
C22 0.035(2) 0.031(2) 0.0260(19) 0.0031(19) -0.0003(16) -0.0012(18)
C23 0.030(2) 0.036(2) 0.050(3) 0.000(2) -0.0110(18) 0.003(2)
C24 0.0149(15) 0.0212(16) 0.0276(17) 0.0001(15) 0.0009(13) 0.0001(16)
C25 0.0218(17) 0.0200(16) 0.0211(16) -0.0010(15) 0.0011(13) 0.0073(15)
C26 0.0172(17) 0.030(2) 0.0276(18) 0.0019(16) 0.0045(14) 0.0008(16)
C27 0.0182(17) 0.0319(19) 0.032(2) -0.0010(16) 0.0019(14) 0.0064(18)
C28 0.0217(18) 0.0242(18) 0.033(2) -0.0081(16) -0.0064(15) 0.0070(16)
C29 0.0233(18) 0.0207(16) 0.0332(19) -0.0016(16) -0.0005(15) -0.0036(17)
C30 0.0162(17) 0.0261(18) 0.0278(18) 0.0051(15) -0.0008(14) 0.0007(16)
C31 0.0257(19) 0.049(3) 0.0229(18) -0.0050(19) 0.0026(15) -0.0016(18)

loop_
_atom_type_symbol
_atom_type_description
_atom_type_scat_dispersion_real
_atom_type_scat_dispersion_imag
_atom_type_scat_source
C C 0.003 0.002
;International Tables for Crystallography
(1992, Vol. C, Tables 4.2.6.8 and 6.1.1.4)
;
H H 0.000 0.000
;International Tables for Crystallography
(1992, Vol. C, Table 6.1.1.4)
;
N N 0.006 0.003
;International Tables for Crystallography
(1992, Vol. C, Tables 4.2.6.8 and 6.1.1.4)
;
O O 0.011 0.006
;International Tables for Crystallography
(1992, Vol. C, Tables 4.2.6.8 and 6.1.1.4)
;

loop_
_geom_angle_atom_site_label_1
_geom_angle_atom_site_label_2
_geom_angle_atom_site_label_3
_geom_angle
H49 O4 H50 101(4)
C2 N1 C10 121.2(3)
C2 N1 H1 120(3)
C10 N1 H1 118(3)
C24 N2 H37 109(3)
C24 N2 H38 107(2)
C24 N2 H39 113(3)
H37 N2 H38 119(4)
H37 N2 H39 114(4)
H38 N2 H39 95(4)
O1 C1 O2 124.5(3)
O1 C1 C2 116.5(3)
O2 C1 C2 119.0(3)
N1 C2 C1 112.1(3)
N1 C2 C3 110.5(3)
N1 C2 H2 107.2
C1 C2 C3 112.3(3)
C1 C2 H2 107.7
C3 C2 H2 106.7
C2 C3 C4 111.3(3)
C2 C3 H3 109.7
C2 C3 H4 110.0
C4 C3 H3 108.6
C4 C3 H4 108.9
H3 C3 H4 108.4
C3 C4 C5 120.0(3)
C3 C4 C9 121.5(3)
C5 C4 C9 118.4(3)
C4 C5 C6 120.4(4)
C4 C5 H5 119.5
C6 C5 H5 120.1
C5 C6 C7 120.2(4)
C5 C6 H6 119.9
C7 C6 H6 119.9
C6 C7 C8 120.0(4)
C6 C7 H7 120.8
C8 C7 H7 119.2
C7 C8 C9 120.5(4)
C7 C8 H8 120.2
C9 C8 H8 119.2
C4 C9 C8 120.5(4)
C4 C9 H9 120.3
C8 C9 H9 119.2
O3 C10 N1 122.9(3)
O3 C10 C11 121.0(3)
N1 C10 C11 116.1(3)
C10 C11 C12 113.6(3)
C10 C11 H10 108.6
C10 C11 H11 109.2
C12 C11 H10 107.5
C12 C11 H11 108.1
H10 C11 H11 109.8
C11 C12 C13 114.1(3)
C11 C12 H12 108.8
C11 C12 H13 109.1
C13 C12 H12 108.3
C13 C12 H13 108.5
H12 C12 H13 107.7
C12 C13 C14 112.8(3)
C12 C13 H14 107.9
C12 C13 H15 108.3
C14 C13 H14 108.1
C14 C13 H15 108.5
H14 C13 H15 111.3
C13 C14 C15 114.1(3)
C13 C14 H16 108.7
C13 C14 H17 108.9
C15 C14 H16 108.5
C15 C14 H17 108.8
H16 C14 H17 107.7
C14 C15 C16 113.9(3)
C14 C15 H18 107.8
C14 C15 H19 108.2
C16 C15 H18 107.7
C16 C15 H19 108.0
H18 C15 H19 111.3
C15 C16 C17 113.7(3)
C15 C16 H20 108.6
C15 C16 H21 109.1
C17 C16 H20 108.7
C17 C16 H21 109.0
H20 C16 H21 107.6
C16 C17 C18 113.7(3)
C16 C17 H22 107.8
C16 C17 H23 108.3
C18 C17 H22 107.8
C18 C17 H23 108.3
H22 C17 H23 111.0
C17 C18 C19 113.7(3)
C17 C18 H24 108.7
C17 C18 H25 109.1
C19 C18 H24 108.5
C19 C18 H25 108.9
H24 C18 H25 107.9
C18 C19 C20 113.7(3)
C18 C19 H26 107.8
C18 C19 H27 108.2
C20 C19 H26 107.8
C20 C19 H27 108.2
H26 C19 H27 111.1
C19 C20 C21 113.9(3)
C19 C20 H28 108.5
C19 C20 H29 109.0
C21 C20 H28 108.5
C21 C20 H29 109.1
H28 C20 H29 107.7
C20 C21 C22 113.1(3)
C20 C21 H30 108.2
C20 C21 H31 108.5
C22 C21 H30 107.8
C22 C21 H31 108.2
H30 C21 H31 111.1
C21 C22 C23 113.7(3)
C21 C22 H32 108.6
C21 C22 H33 108.9
C23 C22 H32 108.8
C23 C22 H33 109.1
H32 C22 H33 107.8
C22 C23 H34 108.9
C22 C23 H35 108.6
C22 C23 H36 109.4
H34 C23 H35 108.4
H34 C23 H36 111.2
H35 C23 H36 110.2
N2 C24 C25 111.1(3)
N2 C24 C31 108.7(3)
N2 C24 H40 108.2
C25 C24 C31 113.3(3)
C25 C24 H40 107.6
C31 C24 H40 107.9
C24 C25 C26 117.8(3)
C24 C25 C30 124.1(3)
C26 C25 C30 118.1(3)
C25 C26 C27 121.3(4)
C25 C26 H41 119.6
C27 C26 H41 119.0
C26 C27 C28 119.6(3)
C26 C27 H42 120.2
C28 C27 H42 120.2
C27 C28 C29 120.5(3)
C27 C28 H43 119.7
C29 C28 H43 119.8
C28 C29 C30 119.5(4)
C28 C29 H44 120.0
C30 C29 H44 120.5
C25 C30 C29 120.9(3)
C25 C30 H45 120.6
C29 C30 H45 118.5
C24 C31 H46 109.4
C24 C31 H47 110.0
C24 C31 H48 110.0
H46 C31 H47 108.6
H46 C31 H48 108.1
H47 C31 H48 110.7

loop_
_geom_bond_atom_site_label_1
_geom_bond_atom_site_label_2
_geom_bond_distance
O1 C1 1.245(5)
O2 C1 1.268(4)
O3 C10 1.236(4)
O4 H49 0.88(5)
O4 H50 1.05(4)
N1 C2 1.448(4)
N1 C10 1.329(5)
N1 H1 0.94(4)
N2 C24 1.499(5)
N2 H37 0.88(5)
N2 H38 0.96(4)
N2 H39 0.86(4)
C1 C2 1.549(5)
C2 C3 1.528(5)
C2 H2 0.93
C3 C4 1.514(5)
C3 H3 0.97
C3 H4 0.95
C4 C5 1.404(5)
C4 C9 1.398(6)
C5 C6 1.396(6)
C5 H5 0.94
C6 C7 1.383(6)
C6 H6 0.95
C7 C8 1.376(6)
C7 H7 0.95
C8 C9 1.394(6)
C8 H8 0.97
C9 H9 0.96
C10 C11 1.516(5)
C11 C12 1.527(5)
C11 H10 0.96
C11 H11 0.93
C12 C13 1.521(5)
C12 H12 0.97
C12 H13 0.95
C13 C14 1.520(5)
C13 H14 0.95
C13 H15 0.93
C14 C15 1.525(5)
C14 H16 0.97
C14 H17 0.95
C15 C16 1.520(5)
C15 H18 0.95
C15 H19 0.93
C16 C17 1.521(5)
C16 H20 0.97
C16 H21 0.95
C17 C18 1.533(5)
C17 H22 0.95
C17 H23 0.93
C18 C19 1.520(5)
C18 H24 0.97
C18 H25 0.95
C19 C20 1.523(5)
C19 H26 0.95
C19 H27 0.93
C20 C21 1.520(5)
C20 H28 0.97
C20 H29 0.95
C21 C22 1.529(5)
C21 H30 0.95
C21 H31 0.93
C22 C23 1.518(6)
C22 H32 0.97
C22 H33 0.95
C23 H34 0.95
C23 H35 0.96
C23 H36 0.93
C24 C25 1.495(5)
C24 C31 1.527(5)
C24 H40 0.93
C25 C26 1.400(5)
C25 C30 1.386(5)
C26 C27 1.384(5)
C26 H41 0.94
C27 C28 1.378(6)
C27 H42 0.95
C28 C29 1.383(5)
C28 H43 0.95
C29 C30 1.400(5)
C29 H44 0.96
C30 H45 0.96
C31 H46 0.97
C31 H47 0.94
C31 H48 0.95

loop_
_geom_contact_atom_site_label_1
_geom_contact_atom_site_label_2
_geom_contact_distance
_geom_contact_site_symmetry_2
O1 O4 2.683(4) 2_656
O1 C27 3.276(5) 2_556
O1 N2 3.532(4) 2_656
O2 N2 2.747(4) 2_646
O2 N2 2.845(4) 2_656
O2 O4 3.397(4) 2_656
O2 C24 3.461(4) 2_646
O3 N1 2.913(4) 1_565
O3 C31 3.351(5) 2_656
O3 C9 3.448(5) 1_565
O4 N2 2.810(4) 2_646
O4 O4 2.857(4) 2_656
O4 O4 2.857(4) 2_646
O4 C1 3.393(4) 2_646
N2 C1 3.360(5) 2_646
C26 C29 3.514(6) 1_565
C28 C28 3.555(6) 2_556
C28 C28 3.555(6) 2_546

loop_
_geom_hbond_atom_site_label_D
_geom_hbond_atom_site_label_H
_geom_hbond_atom_site_label_A
_geom_hbond_site_symmetry_A
_geom_hbond_distance_DH
_geom_hbond_distance_HA
_geom_hbond_distance_DA
_geom_hbond_angle_DHA
_geom_hbond_publ_flag
O4 H49 O4 2_656 0.88(5) 2.01(5) 2.857(4) 164(4) yes
O4 H50 O1 2_646 1.05(4) 1.64(4) 2.683(4) 176(4) yes
N1 H1 O3 1_545 0.94(4) 1.98(4) 2.913(4) 170(4) yes
N2 H37 O2 2_646 0.88(5) 1.97(5) 2.845(4) 172(3) yes
N2 H38 O2 2_656 0.96(4) 1.83(4) 2.747(4) 158(4) yes
N2 H39 O4 2_656 0.86(4) 1.96(4) 2.810(4) 172(4) yes

loop_
_geom_torsion_atom_site_label_1
_geom_torsion_atom_site_label_2
_geom_torsion_atom_site_label_3
_geom_torsion_atom_site_label_4
_geom_torsion
O1 C1 C2 N1 167.1(3)
O1 C1 C2 C3 -67.8(4)
O2 C1 C2 N1 -10.0(4)
O2 C1 C2 C3 115.1(4)
O3 C10 N1 C2 -2.4(5)
O3 C10 C11 C12 -121.3(4)
N1 C2 C3 C4 -65.2(4)
N1 C10 C11 C12 56.7(4)
N2 C24 C25 C26 -162.9(3)
N2 C24 C25 C30 19.9(5)
C1 C2 N1 C10 -76.7(4)
C1 C2 C3 C4 168.8(3)
C2 N1 C10 C11 179.7(3)
C2 C3 C4 C5 -82.7(4)
C2 C3 C4 C9 95.1(4)
C3 C2 N1 C10 157.2(3)
C3 C4 C5 C6 176.8(4)
C3 C4 C9 C8 -177.0(4)
C4 C5 C6 C7 1.1(6)
C4 C9 C8 C7 -0.5(6)
C5 C4 C9 C8 0.8(6)
C5 C6 C7 C8 -0.8(7)
C6 C5 C4 C9 -1.1(6)
C6 C7 C8 C9 0.5(7)
C10 C11 C12 C13 52.9(4)
C11 C12 C13 C14 175.5(3)
C12 C13 C14 C15 178.7(3)
C13 C14 C15 C16 179.2(3)
C14 C15 C16 C17 179.8(3)
C15 C16 C17 C18 176.8(3)
C16 C17 C18 C19 179.2(3)
C17 C18 C19 C20 179.1(3)
C18 C19 C20 C21 179.8(3)
C19 C20 C21 C22 -179.6(3)
C20 C21 C22 C23 -177.8(3)
C24 C25 C26 C27 -176.7(4)
C24 C25 C30 C29 176.7(3)
C25 C26 C27 C28 0.3(6)
C25 C30 C29 C28 -0.7(6)
C26 C25 C24 C31 74.5(4)
C26 C25 C30 C29 -0.5(5)
C26 C27 C28 C29 -1.6(6)
C27 C26 C25 C30 0.7(6)
C27 C28 C29 C30 1.8(6)
C30 C25 C24 C31 -102.7(4)
C30 C25 C24 C31 -102.7(4)

loop_
_cod_related_entry_id
_cod_related_entry_database
_cod_related_entry_code
1 ChemSpider 21179887
